data_2204959
loop_
_publ_author_name
'Jones, Peter G.'
'Zerbe, Eva-Maria'

_publ_section_title
;
 Bromobis(2,3-lutidine)copper(I)
;
_journal_issue 1
_journal_name_full 'Acta Crystallographica Section E'
_journal_page_first m106
_journal_page_last m107
_journal_paper_doi 10.1107/S1600536804032416
_journal_volume 61
_journal_year 2005
_chemical_formula_iupac '[Cu Br (C7 H9 N)2]'
_chemical_formula_moiety 'C14 H18 Br Cu N2'
_chemical_formula_sum 'C14 H18 Br Cu N2'
_chemical_formula_weight 357.75
_chemical_name_systematic
;
Bromobis(2,3-lutidine)copper(I)
;
_space_group_IT_number 14
_symmetry_cell_setting monoclinic
_symmetry_space_group_name_Hall '-P 2ybc'
_symmetry_space_group_name_H-M 'P 1 21/c 1'
_atom_sites_solution_hydrogens geom
_atom_sites_solution_primary direct
_atom_sites_solution_secondary difmap
_audit_creation_method SHELXL-97
_cell_angle_alpha 90.00
_cell_angle_beta 94.610(4)
_cell_angle_gamma 90.00
_cell_formula_units_Z 4
_cell_length_a 7.5168(6)
_cell_length_b 15.1240(10)
_cell_length_c 13.1804(10)
_cell_measurement_reflns_used 5859
_cell_measurement_temperature 133(2)
_cell_measurement_theta_max 30.5
_cell_measurement_theta_min 2
_cell_volume 1493.55(19)
_computing_cell_refinement 'SAINT (Bruker, 1998)'
_computing_data_collection 'SMART (Bruker, 1998)'
_computing_data_reduction SAINT
_computing_molecular_graphics 'XP (Siemens, 1994)'
_computing_publication_material SHELXL97
_computing_structure_refinement 'SHELXL97 (Sheldrick, 1997)'
_computing_structure_solution 'SHELXS97 (Sheldrick, 1997)'
_diffrn_ambient_temperature 133(2)
_diffrn_detector_area_resol_mean 8.192
_diffrn_measured_fraction_theta_full 0.998
_diffrn_measured_fraction_theta_max 0.998
_diffrn_measurement_device_type 'Bruker SMART 1000 CCD'
_diffrn_measurement_method '\w and \f scans'
_diffrn_radiation_monochromator graphite
_diffrn_radiation_source 'fine-focus sealed tube'
_diffrn_radiation_type MoK\a
_diffrn_radiation_wavelength 0.71073
_diffrn_reflns_av_R_equivalents 0.0304
_diffrn_reflns_av_sigmaI/netI 0.0206
_diffrn_reflns_limit_h_max 10
_diffrn_reflns_limit_h_min -10
_diffrn_reflns_limit_k_max 20
_diffrn_reflns_limit_k_min -21
_diffrn_reflns_limit_l_max 18
_diffrn_reflns_limit_l_min -18
_diffrn_reflns_number 30827
_diffrn_reflns_theta_full 30.00
_diffrn_reflns_theta_max 30.03
_diffrn_reflns_theta_min 2.05
_diffrn_standards_decay_% 0
_diffrn_standards_interval_count 0
_diffrn_standards_number 0
_exptl_absorpt_coefficient_mu 4.122
_exptl_absorpt_correction_T_max 0.7031
_exptl_absorpt_correction_T_min 0.6094
_exptl_absorpt_correction_type multi-scan
_exptl_absorpt_process_details '(SADABS; Bruker, 1998)'
_exptl_crystal_colour colourless
_exptl_crystal_density_diffrn 1.591
_exptl_crystal_density_method 'not measured'
_exptl_crystal_description prism
_exptl_crystal_F_000 720
_exptl_crystal_size_max 0.33
_exptl_crystal_size_mid 0.18
_exptl_crystal_size_min 0.14
_refine_diff_density_max 0.515
_refine_diff_density_min -0.294
_refine_ls_extinction_method none
_refine_ls_goodness_of_fit_ref 1.057
_refine_ls_hydrogen_treatment constr
_refine_ls_matrix_type full
_refine_ls_number_parameters 167
_refine_ls_number_reflns 4367
_refine_ls_number_restraints 0
_refine_ls_restrained_S_all 1.057
_refine_ls_R_factor_all 0.0372
_refine_ls_R_factor_gt 0.0249
_refine_ls_shift/su_max 0.001
_refine_ls_shift/su_mean 0.000
_refine_ls_structure_factor_coef Fsqd
_refine_ls_weighting_details 'calc w = 1/[\s^2^(Fo^2^)+(0.0266P)^2^+0.8705P] where P = (Fo^2^+2Fc^2^)/3'
_refine_ls_weighting_scheme calc
_refine_ls_wR_factor_gt 0.0564
_refine_ls_wR_factor_ref 0.0617
_reflns_number_gt 3613
_reflns_number_total 4367
_reflns_threshold_expression I>2\s(I)
_cod_data_source_file rz6030.cif
_cod_data_source_block I
_cod_original_sg_symbol_H-M 'P 21/c'
_cod_database_code 2204959
_cod_database_fobs_code 2204959

loop_
_symmetry_equiv_pos_as_xyz
'x, y, z'
'-x, y+1/2, -z+1/2'
'-x, -y, -z'
'x, -y-1/2, z-1/2'

loop_
_atom_site_label
_atom_site_fract_x
_atom_site_fract_y
_atom_site_fract_z
_atom_site_U_iso_or_equiv
_atom_site_adp_type
_atom_site_calc_flag
_atom_site_refinement_flags
_atom_site_occupancy
_atom_site_type_symbol
Cu 0.78705(3) 0.345359(15) 0.775201(16) 0.02675(6) Uani d . 1 Cu
Br 0.99775(3) 0.231286(13) 0.794882(14) 0.02960(6) Uani d . 1 Br
N11 0.6053(2) 0.35164(9) 0.65630(11) 0.0218(3) Uani d . 1 N
C12 0.6404(2) 0.37813(11) 0.56203(13) 0.0213(3) Uani d . 1 C
C13 0.5084(3) 0.37856(12) 0.48081(13) 0.0258(4) Uani d . 1 C
C14 0.3376(3) 0.35220(12) 0.49940(16) 0.0315(4) Uani d . 1 C
H14 0.2456 0.3519 0.4456 0.038 Uiso calc R 1 H
C15 0.3008(3) 0.32628(12) 0.59654(17) 0.0323(4) Uani d . 1 C
H15 0.1837 0.3091 0.6105 0.039 Uiso calc R 1 H
C16 0.4375(3) 0.32614(12) 0.67178(15) 0.0273(4) Uani d . 1 C
H16 0.4131 0.3072 0.7380 0.033 Uiso calc R 1 H
C17 0.8276(3) 0.40667(13) 0.54811(15) 0.0308(4) Uani d . 1 C
H17A 0.9011 0.3998 0.6125 0.037 Uiso calc R 1 H
H17B 0.8277 0.4688 0.5270 0.037 Uiso calc R 1 H
H17C 0.8765 0.3701 0.4957 0.037 Uiso calc R 1 H
C18 0.5528(3) 0.40572(15) 0.37565(14) 0.0389(5) Uani d . 1 C
H18A 0.4464 0.3997 0.3281 0.047 Uiso calc R 1 H
H18B 0.6480 0.3677 0.3536 0.047 Uiso calc R 1 H
H18C 0.5928 0.4674 0.3770 0.047 Uiso calc R 1 H
N21 0.77782(19) 0.44271(9) 0.87673(10) 0.0215(3) Uani d . 1 N
C22 0.7404(2) 0.43087(11) 0.97448(13) 0.0218(3) Uani d . 1 C
C23 0.7454(2) 0.50110(12) 1.04366(13) 0.0240(3) Uani d . 1 C
C24 0.7914(3) 0.58437(12) 1.01048(15) 0.0296(4) Uani d . 1 C
H24 0.7975 0.6330 1.0563 0.035 Uiso calc R 1 H
C25 0.8286(3) 0.59627(12) 0.90987(16) 0.0308(4) Uani d . 1 C
H25 0.8595 0.6530 0.8858 0.037 Uiso calc R 1 H
C26 0.8198(2) 0.52466(12) 0.84607(14) 0.0259(4) Uani d . 1 C
H26 0.8443 0.5331 0.7771 0.031 Uiso calc R 1 H
C27 0.6959(3) 0.33871(12) 1.00552(15) 0.0323(4) Uani d . 1 C
H27A 0.7144 0.2978 0.9496 0.039 Uiso calc R 1 H
H27B 0.5709 0.3362 1.0215 0.039 Uiso calc R 1 H
H27C 0.7733 0.3218 1.0658 0.039 Uiso calc R 1 H
C28 0.7046(3) 0.48584(15) 1.15236(15) 0.0376(5) Uani d . 1 C
H28A 0.7249 0.5406 1.1913 0.045 Uiso calc R 1 H
H28B 0.7827 0.4393 1.1824 0.045 Uiso calc R 1 H
H28C 0.5798 0.4677 1.1541 0.045 Uiso calc R 1 H

loop_
_atom_site_aniso_label
_atom_site_aniso_U_11
_atom_site_aniso_U_22
_atom_site_aniso_U_33
_atom_site_aniso_U_12
_atom_site_aniso_U_13
_atom_site_aniso_U_23
Cu 0.03061(13) 0.02861(12) 0.02073(11) 0.00035(9) 0.00018(8) -0.00083(8)
Br 0.03186(11) 0.03167(10) 0.02504(9) 0.00735(7) 0.00095(7) -0.00020(7)
N11 0.0243(8) 0.0199(6) 0.0212(7) 0.0041(5) 0.0017(5) -0.0011(5)
C12 0.0221(9) 0.0193(7) 0.0226(8) 0.0049(6) 0.0018(6) -0.0017(6)
C13 0.0302(10) 0.0237(8) 0.0230(8) 0.0082(7) -0.0018(7) -0.0025(6)
C14 0.0280(10) 0.0261(9) 0.0382(10) 0.0055(7) -0.0109(8) -0.0065(8)
C15 0.0219(9) 0.0244(9) 0.0504(12) -0.0001(7) 0.0023(8) -0.0006(8)
C16 0.0285(10) 0.0226(8) 0.0317(9) 0.0031(7) 0.0089(7) 0.0013(7)
C17 0.0254(10) 0.0355(10) 0.0322(9) 0.0016(7) 0.0056(7) 0.0037(8)
C18 0.0490(13) 0.0463(12) 0.0209(8) 0.0171(10) -0.0001(8) 0.0018(8)
N21 0.0205(7) 0.0237(7) 0.0202(6) 0.0023(5) -0.0002(5) 0.0014(5)
C22 0.0193(8) 0.0226(8) 0.0235(8) 0.0020(6) 0.0019(6) 0.0036(6)
C23 0.0209(9) 0.0298(9) 0.0213(8) 0.0053(6) 0.0016(6) -0.0012(6)
C24 0.0268(10) 0.0255(9) 0.0360(10) 0.0032(7) 0.0002(7) -0.0067(7)
C25 0.0292(10) 0.0212(8) 0.0424(11) 0.0001(7) 0.0053(8) 0.0045(7)
C26 0.0255(9) 0.0275(9) 0.0247(8) 0.0031(7) 0.0035(7) 0.0084(7)
C27 0.0398(11) 0.0252(9) 0.0331(10) -0.0030(7) 0.0100(8) 0.0041(7)
C28 0.0425(12) 0.0470(12) 0.0245(9) 0.0108(9) 0.0095(8) -0.0014(8)

loop_
_atom_type_symbol
_atom_type_description
_atom_type_scat_dispersion_real
_atom_type_scat_dispersion_imag
_atom_type_scat_source
C C 0.0033 0.0016 'International Tables Vol C Tables 4.2.6.8 and 6.1.1.4'
H H 0.0000 0.0000 'International Tables Vol C Tables 4.2.6.8 and 6.1.1.4'
N N 0.0061 0.0033 'International Tables Vol C Tables 4.2.6.8 and 6.1.1.4'
Cu Cu 0.3201 1.2651 'International Tables Vol C Tables 4.2.6.8 and 6.1.1.4'
Br Br -0.2901 2.4595 'International Tables Vol C Tables 4.2.6.8 and 6.1.1.4'

loop_
_geom_angle_atom_site_label_1
_geom_angle_atom_site_label_2
_geom_angle_atom_site_label_3
_geom_angle
_geom_angle_publ_flag
N21 Cu N11 115.65(6) y
N21 Cu Br 121.95(4) y
N11 Cu Br 122.41(4) y
C16 N11 C12 118.54(15) y
C16 N11 Cu 117.16(12) y
C12 N11 Cu 124.29(12) y
N11 C12 C13 121.67(16) ?
N11 C12 C17 116.96(15) ?
C13 C12 C17 121.37(16) ?
C14 C13 C12 118.28(17) ?
C14 C13 C18 121.19(17) ?
C12 C13 C18 120.52(18) ?
C13 C14 C15 120.07(17) ?
C13 C14 H14 120.0 ?
C15 C14 H14 120.0 ?
C16 C15 C14 118.35(18) ?
C16 C15 H15 120.8 ?
C14 C15 H15 120.8 ?
N11 C16 C15 123.08(17) ?
N11 C16 H16 118.5 ?
C15 C16 H16 118.5 ?
C12 C17 H17A 109.5 ?
C12 C17 H17B 109.5 ?
H17A C17 H17B 109.5 ?
C12 C17 H17C 109.5 ?
H17A C17 H17C 109.5 ?
H17B C17 H17C 109.5 ?
C13 C18 H18A 109.5 ?
C13 C18 H18B 109.5 ?
H18A C18 H18B 109.5 ?
C13 C18 H18C 109.5 ?
H18A C18 H18C 109.5 ?
H18B C18 H18C 109.5 ?
C26 N21 C22 118.59(15) y
C26 N21 Cu 117.11(12) y
C22 N21 Cu 124.22(12) y
N21 C22 C23 121.57(15) ?
N21 C22 C27 116.84(15) ?
C23 C22 C27 121.58(16) ?
C24 C23 C22 118.61(16) ?
C24 C23 C28 120.94(17) ?
C22 C23 C28 120.44(17) ?
C23 C24 C25 119.57(17) ?
C23 C24 H24 120.2 ?
C25 C24 H24 120.2 ?
C26 C25 C24 118.71(17) ?
C26 C25 H25 120.6 ?
C24 C25 H25 120.6 ?
N21 C26 C25 122.93(16) ?
N21 C26 H26 118.5 ?
C25 C26 H26 118.5 ?
C22 C27 H27A 109.5 ?
C22 C27 H27B 109.5 ?
H27A C27 H27B 109.5 ?
C22 C27 H27C 109.5 ?
H27A C27 H27C 109.5 ?
H27B C27 H27C 109.5 ?
C23 C28 H28A 109.5 ?
C23 C28 H28B 109.5 ?
H28A C28 H28B 109.5 ?
C23 C28 H28C 109.5 ?
H28A C28 H28C 109.5 ?
H28B C28 H28C 109.5 ?

loop_
_geom_bond_atom_site_label_1
_geom_bond_atom_site_label_2
_geom_bond_distance
_geom_bond_publ_flag
Cu N21 1.9946(14) y
Cu N11 1.9970(15) y
Cu Br 2.3422(3) y
N11 C16 1.350(2) ?
N11 C12 1.352(2) ?
C12 C13 1.400(2) ?
C12 C17 1.497(3) ?
C13 C14 1.384(3) ?
C13 C18 1.509(3) ?
C14 C15 1.388(3) ?
C14 H14 0.9500 ?
C15 C16 1.369(3) ?
C15 H15 0.9500 ?
C16 H16 0.9500 ?
C17 H17A 0.9800 ?
C17 H17B 0.9800 ?
C17 H17C 0.9800 ?
C18 H18A 0.9800 ?
C18 H18B 0.9800 ?
C18 H18C 0.9800 ?
N21 C26 1.349(2) ?
N21 C22 1.353(2) ?
C22 C23 1.398(2) ?
C22 C27 1.498(2) ?
C23 C24 1.386(3) ?
C23 C28 1.507(2) ?
C24 C25 1.389(3) ?
C24 H24 0.9500 ?
C25 C26 1.369(3) ?
C25 H25 0.9500 ?
C26 H26 0.9500 ?
C27 H27A 0.9800 ?
C27 H27B 0.9800 ?
C27 H27C 0.9800 ?
C28 H28A 0.9800 ?
C28 H28B 0.9800 ?
C28 H28C 0.9800 ?

loop_
_geom_hbond_atom_site_label_D
_geom_hbond_atom_site_label_H
_geom_hbond_atom_site_label_A
_geom_hbond_site_symmetry_A
_geom_hbond_distance_DH
_geom_hbond_distance_HA
_geom_hbond_distance_DA
_geom_hbond_angle_DHA
C14 H14 Br 4_465 0.95 2.90 3.7791(19) 155
C24 H24 Br 3_767 0.95 3.15 4.0264(19) 154
C15 H15 Br 1_455 0.95 3.13 3.879(2) 137
C25 H25 Br 2_756 0.95 2.94 3.7045(19) 139

loop_
_geom_torsion_atom_site_label_1
_geom_torsion_atom_site_label_2
_geom_torsion_atom_site_label_3
_geom_torsion_atom_site_label_4
_geom_torsion
N21 Cu N11 C16 -77.66(13)
Br Cu N11 C16 102.28(12)
N21 Cu N11 C12 103.51(13)
Br Cu N11 C12 -76.55(14)
C16 N11 C12 C13 -0.8(2)
Cu N11 C12 C13 178.00(12)
C16 N11 C12 C17 179.47(15)
Cu N11 C12 C17 -1.7(2)
N11 C12 C13 C14 1.0(2)
C17 C12 C13 C14 -179.33(16)
N11 C12 C13 C18 -178.05(16)
C17 C12 C13 C18 1.7(3)
C12 C13 C14 C15 0.0(3)
C18 C13 C14 C15 179.04(18)
C13 C14 C15 C16 -1.1(3)
C12 N11 C16 C15 -0.4(3)
Cu N11 C16 C15 -179.26(14)
C14 C15 C16 N11 1.3(3)
N11 Cu N21 C26 -66.94(14)
Br Cu N21 C26 113.12(12)
N11 Cu N21 C22 116.16(14)
Br Cu N21 C22 -63.79(15)
C26 N21 C22 C23 -0.4(2)
Cu N21 C22 C23 176.43(12)
C26 N21 C22 C27 -179.52(16)
Cu N21 C22 C27 -2.7(2)
N21 C22 C23 C24 -0.5(3)
C27 C22 C23 C24 178.58(18)
N21 C22 C23 C28 -179.47(17)
C27 C22 C23 C28 -0.4(3)
C22 C23 C24 C25 0.9(3)
C28 C23 C24 C25 179.89(18)
C23 C24 C25 C26 -0.4(3)
C22 N21 C26 C25 0.9(3)
Cu N21 C26 C25 -176.16(14)
C24 C25 C26 N21 -0.5(3)
